data_4517790
loop_
_publ_author_name
'Febriansyah, Benny'
'Koh, Teck Ming'
'Rana, Prem Jyoti Singh'
'Hooper, Thomas J. N.'
'Ang, Zhi Zhong'
'Li, Yongxin'
'Bruno, Annalisa'
'Gr\"atzel, Michael'
'England, Jason'
'Mhaisalkar, Subodh G.'
'Mathews, Nripan'

_publ_section_title
;
 Hybrid 2D [Pb(CH3NH2)I2]n Coordination Polymer Precursor for Scalable
 Perovskite Deposition
;
_journal_name_full 'ACS Energy Letters'
_journal_page_first 2305
_journal_page_last 2312
_journal_paper_doi 10.1021/acsenergylett.0c00781
_journal_year 2020
_chemical_formula_sum 'C H5 I2 N Pb'
_chemical_formula_weight 492.05
_space_group_crystal_system orthorhombic
_space_group_IT_number 64
_space_group_name_Hall '-C 2ac 2'
_space_group_name_H-M_alt 'C m c e'
_atom_sites_solution_hydrogens geom
_atom_sites_solution_primary dual
_cell_angle_alpha 90
_cell_angle_beta 90
_cell_angle_gamma 90
_cell_formula_units_Z 8
_cell_length_a 8.8397(7)
_cell_length_b 19.7094(18)
_cell_length_c 8.4762(6)
_cell_measurement_reflns_used 1840
_cell_measurement_temperature 296.(2)
_cell_measurement_theta_max 26.0778
_cell_measurement_theta_min 3.4868
_cell_volume 1476.8(2)
_computing_cell_refinement 'SAINT V8.38A (Bruker AXS Inc., 2017)'
_computing_data_collection 'APEX3 (Bruker AXS Inc., 2018)'
_computing_data_reduction 'SAINT V8.38A (Bruker AXS Inc., 2017)'
_computing_molecular_graphics 'XP (Bruker AXS Inc., 2018)'
_computing_publication_material 'APEX3 (Bruker AXS Inc., 2018)'
_computing_structure_refinement 'SHELXL-2017/1 (Sheldrick, 2017)'
_computing_structure_solution 'XT, VERSION 2014/5'
_diffrn_ambient_temperature 296.(2)
_diffrn_detector_area_resol_mean 7.4074
_diffrn_measured_fraction_theta_full 0.999
_diffrn_measured_fraction_theta_max 0.999
_diffrn_measurement_device_type 'Photon II CPADs detector'
_diffrn_measurement_method 'phi and omega scans'
_diffrn_radiation_monochromator 'Multilayer Mirror'
_diffrn_radiation_type MoK\a
_diffrn_radiation_wavelength 0.71073
_diffrn_reflns_av_R_equivalents 0.0746
_diffrn_reflns_av_unetI/netI 0.0462
_diffrn_reflns_limit_h_max 12
_diffrn_reflns_limit_h_min -12
_diffrn_reflns_limit_k_max 27
_diffrn_reflns_limit_k_min -27
_diffrn_reflns_limit_l_max 9
_diffrn_reflns_limit_l_min -11
_diffrn_reflns_number 8371
_diffrn_reflns_theta_full 30.07
_diffrn_reflns_theta_max 30.07
_diffrn_reflns_theta_min 3.17
_diffrn_source 'Incoatec microfocus source'
_diffrn_source_type 'Bruker D8 Quest'
_exptl_absorpt_coefficient_mu 31.092
_exptl_absorpt_correction_T_max 0.57
_exptl_absorpt_correction_T_min 0.25
_exptl_absorpt_correction_type multi-scan
_exptl_absorpt_process_details
;
SADABS-2016/2 - Bruker AXS area detector scaling and absorption correction
;
_exptl_crystal_colour yellow
_exptl_crystal_density_diffrn 4.426
_exptl_crystal_density_method 'not measured'
_exptl_crystal_description block
_exptl_crystal_F_000 1648
_exptl_crystal_size_max 0.060
_exptl_crystal_size_mid 0.040
_exptl_crystal_size_min 0.020
_refine_diff_density_max 1.483
_refine_diff_density_min -1.832
_refine_ls_extinction_method none
_refine_ls_goodness_of_fit_ref 1.036
_refine_ls_hydrogen_treatment constr
_refine_ls_matrix_type full
_refine_ls_number_parameters 29
_refine_ls_number_reflns 1153
_refine_ls_number_restraints 0
_refine_ls_restrained_S_all 1.036
_refine_ls_R_factor_all 0.0685
_refine_ls_R_factor_gt 0.0382
_refine_ls_shift/su_max 0.001
_refine_ls_shift/su_mean 0.000
_refine_ls_structure_factor_coef Fsqd
_refine_ls_weighting_details 'w=1/[\s^2^(Fo^2^)+(0.0239P)^2^+26.7833P] where P=(Fo^2^+2Fc^2^)/3'
_refine_ls_weighting_scheme calc
_refine_ls_wR_factor_gt 0.0673
_refine_ls_wR_factor_ref 0.0769
_reflns_number_gt 822
_reflns_number_total 1153
_reflns_threshold_expression 'I > 2\s(I)'
_cod_data_source_file nz0c00781_si_007.cif
_cod_data_source_block je558m
_cod_depositor_comments
;
The following automatic conversions were performed:

data item '_exptl_absorpt_correction_type' value 'Multi-Scan' was
changed to 'multi-scan' in accordance with the
/home/data/users/saulius/crontab/automatic-downloads/rss-feeds/ACS/lib/dictionaries/cif_core.dic
dictionary named 'cif_core.dic' version 2.4.2 last updated on
2011-04-26.

Automatic conversion script
Id: cif_fix_values 7556 2019-12-06 15:28:31Z antanas 

 Adding full bibliography for 4517790--4517791.cif.
;
_cod_original_sg_symbol_H-M 'C m c a'
_cod_database_code 4517790

loop_
_space_group_symop_operation_xyz
'x, y, z'
'-x, -y+1/2, z+1/2'
'-x, y+1/2, -z+1/2'
'x, -y, -z'
'x+1/2, y+1/2, z'
'-x+1/2, -y+1, z+1/2'
'-x+1/2, y+1, -z+1/2'
'x+1/2, -y+1/2, -z'
'-x, -y, -z'
'x, y-1/2, -z-1/2'
'x, -y-1/2, z-1/2'
'-x, y, z'
'-x+1/2, -y+1/2, -z'
'x+1/2, y, -z-1/2'
'x+1/2, -y, z-1/2'
'-x+1/2, y+1/2, z'

loop_
_atom_site_type_symbol
_atom_site_label
_atom_site_fract_x
_atom_site_fract_y
_atom_site_fract_z
_atom_site_U_iso_or_equiv
_atom_site_adp_type
_atom_site_calc_flag
_atom_site_refinement_flags_adp
_atom_site_refinement_flags_occupancy
_atom_site_refinement_flags_posn
_atom_site_occupancy
_atom_site_disorder_assembly
_atom_site_disorder_group
C C1 0.5 0.6298(9) 0.7297(18) 0.057(5) Uani d T P S 1 . .
H H1C 0.5 0.666626 0.803827 0.085 Uiso calc U P R 1 . .
H H1D 0.411328 0.602489 0.745403 0.085 Uiso calc U P R 0.5 . .
H H1E 0.588672 0.602489 0.745403 0.085 Uiso calc U P R 0.5 . .
I I1 0.23966(10) 0.5 0.5 0.0368(2) Uani d T P S 1 . .
I I2 0.75 0.69985(5) 0.25 0.0492(3) Uani d T P S 1 . .
N N1 0.5 0.6568(7) 0.5696(15) 0.056(4) Uani d T P S 1 . .
H H1A 0.580587 0.683681 0.562763 0.067 Uiso calc U P R 0.5 . .
H H1B 0.419413 0.683681 0.562763 0.067 Uiso calc U P R 0.5 . .
Pb Pb1 0.5 0.58753(3) 0.32927(6) 0.03533(16) Uani d T P S 1 . .

loop_
_atom_site_aniso_label
_atom_site_aniso_U_11
_atom_site_aniso_U_22
_atom_site_aniso_U_33
_atom_site_aniso_U_12
_atom_site_aniso_U_13
_atom_site_aniso_U_23
C1 0.078(12) 0.065(12) 0.026(7) 0 0 -0.001(8)
I1 0.0303(4) 0.0478(6) 0.0323(5) 0 0 0.0029(4)
I2 0.0410(5) 0.0359(6) 0.0707(7) 0 0.0178(5) 0
N1 0.083(10) 0.045(9) 0.038(8) 0 0 -0.001(6)
Pb1 0.0350(3) 0.0379(3) 0.0330(3) 0 0 0.0015(3)

loop_
_atom_type_symbol
_atom_type_description
_atom_type_scat_dispersion_real
_atom_type_scat_dispersion_imag
_atom_type_scat_source
C C 0.0033 0.0016 'International Tables Vol C Tables 4.2.6.8 and 6.1.1.4'
H H 0.0000 0.0000 'International Tables Vol C Tables 4.2.6.8 and 6.1.1.4'
I I -0.4742 1.8119 'International Tables Vol C Tables 4.2.6.8 and 6.1.1.4'
N N 0.0061 0.0033 'International Tables Vol C Tables 4.2.6.8 and 6.1.1.4'
Pb Pb -3.3944 10.1111 'International Tables Vol C Tables 4.2.6.8 and 6.1.1.4'

loop_
_geom_angle_atom_site_label_1
_geom_angle_atom_site_label_2
_geom_angle_atom_site_label_3
_geom_angle_site_symmetry_1
_geom_angle_site_symmetry_3
_geom_angle
_geom_angle_publ_flag
N1 C1 H1C . . 109.5 ?
N1 C1 H1D . . 109.5 ?
H1C C1 H1D . . 109.5 ?
N1 C1 H1E . . 109.5 ?
H1C C1 H1E . . 109.5 ?
H1D C1 H1E . . 109.5 ?
Pb1 I1 Pb1 . 9_666 88.75(3) ?
Pb1 I2 Pb1 14_556 . 92.43(3) ?
C1 N1 Pb1 . . 124.8(10) ?
C1 N1 H1A . . 106.1 ?
Pb1 N1 H1A . . 106.1 ?
C1 N1 H1B . . 106.1 ?
Pb1 N1 H1B . . 106.1 ?
H1A N1 H1B . . 106.3 ?
N1 Pb1 I2 . . 77.8(2) ?
N1 Pb1 I2 . 14_456 77.8(2) ?
I2 Pb1 I2 . 14_456 87.38(3) ?
N1 Pb1 I1 . 9_666 85.7(2) ?
I2 Pb1 I1 . 9_666 88.363(16) ?
I2 Pb1 I1 14_456 9_666 163.51(2) ?
N1 Pb1 I1 . . 85.7(2) ?
I2 Pb1 I1 . . 163.51(2) ?
I2 Pb1 I1 14_456 . 88.363(16) ?
I1 Pb1 I1 9_666 . 91.25(3) ?

loop_
_geom_bond_atom_site_label_1
_geom_bond_atom_site_label_2
_geom_bond_site_symmetry_2
_geom_bond_distance
_geom_bond_publ_flag
C1 N1 . 1.458(19) ?
C1 H1C . 0.96 ?
C1 H1D . 0.96 ?
C1 H1E . 0.96 ?
I1 Pb1 . 3.2197(7) ?
I1 Pb1 9_666 3.2197(7) ?
I2 Pb1 14_556 3.1993(8) ?
I2 Pb1 . 3.1994(8) ?
N1 Pb1 . 2.452(13) ?
N1 H1A . 0.89 ?
N1 H1B . 0.89 ?
